data_4311566
loop_
_publ_author_name
'Moshe Nakash'
'Michael Goldvaser'
'Israel Goldberg'

_publ_section_title
;
 Formation of Hexacoordinate Complexes of PhCCSiF3 with 2,2'-Bipyridine
 and with 1,10-Phenanthroline through Intermolecular Silicon...Nitrogen
 Interactions
;
_journal_name_full 'Inorganic Chemistry'
_journal_page_first 5792
_journal_page_last 5794
_journal_paper_doi 10.1021/ic049125l
_journal_volume 43
_journal_year 2004
_chemical_formula_sum 'C18 H13 F3 N2 Si'
_chemical_formula_weight 342.39
_chemical_name_systematic
; 
 ? 
;
_space_group_IT_number 14
_symmetry_cell_setting monoclinic
_symmetry_space_group_name_Hall '-P 2ybc'
_symmetry_space_group_name_H-M 'P 1 21/c 1'
_atom_sites_solution_hydrogens geom
_atom_sites_solution_primary direct
_atom_sites_solution_secondary difmap
_audit_creation_method SHELXL-97
_cell_angle_alpha 90.00
_cell_angle_beta 102.4160(15)
_cell_angle_gamma 90.00
_cell_formula_units_Z 4
_cell_length_a 10.3750(3)
_cell_length_b 14.4760(4)
_cell_length_c 10.4990(2)
_cell_measurement_reflns_used 2952
_cell_measurement_temperature 110(2)
_cell_measurement_theta_max 28.19
_cell_measurement_theta_min 2.43
_cell_volume 1539.95(7)
_computing_cell_refinement Denzo
_computing_data_collection 'Collect, Nonius B.V.'
_computing_data_reduction Denzo
_computing_structure_refinement 'SHELXL-97 (Sheldrick, 1997)'
_computing_structure_solution SIR-92
_diffrn_ambient_temperature 110(2)
_diffrn_detector_area_resol_mean '56 microns'
_diffrn_measured_fraction_theta_full 0.976
_diffrn_measured_fraction_theta_max 0.976
_diffrn_measurement_device_type 'Nonius KappaCCD'
_diffrn_measurement_method '1 deg. Phi & Omega scan'
_diffrn_radiation_monochromator graphite
_diffrn_radiation_source 'fine-focus sealed tube'
_diffrn_radiation_type MoK\a
_diffrn_radiation_wavelength 0.71073
_diffrn_reflns_av_R_equivalents 0.0320
_diffrn_reflns_av_sigmaI/netI 0.0361
_diffrn_reflns_limit_h_max 13
_diffrn_reflns_limit_h_min 0
_diffrn_reflns_limit_k_max 19
_diffrn_reflns_limit_k_min 0
_diffrn_reflns_limit_l_max 13
_diffrn_reflns_limit_l_min -13
_diffrn_reflns_number 12693
_diffrn_reflns_theta_full 28.19
_diffrn_reflns_theta_max 28.19
_diffrn_reflns_theta_min 2.43
_exptl_absorpt_coefficient_mu 0.187
_exptl_absorpt_correction_type multi-scan
_exptl_crystal_colour colorless
_exptl_crystal_density_diffrn 1.477
_exptl_crystal_density_method 'not measured'
_exptl_crystal_description parallelpiped
_exptl_crystal_F_000 704
_refine_diff_density_max 0.273
_refine_diff_density_min -0.352
_refine_diff_density_rms 0.059
_refine_ls_extinction_method none
_refine_ls_goodness_of_fit_ref 1.063
_refine_ls_hydrogen_treatment constr
_refine_ls_matrix_type full
_refine_ls_number_parameters 217
_refine_ls_number_reflns 3692
_refine_ls_number_restraints 0
_refine_ls_restrained_S_all 1.063
_refine_ls_R_factor_all 0.0549
_refine_ls_R_factor_gt 0.0399
_refine_ls_shift/su_max 0.000
_refine_ls_shift/su_mean 0.000
_refine_ls_structure_factor_coef Fsqd
_refine_ls_weighting_details 'calc w=1/[\s^2^(Fo^2^)+(0.0461P)^2^+0.7878P] where P=(Fo^2^+2Fc^2^)/3'
_refine_ls_weighting_scheme calc
_refine_ls_wR_factor_gt 0.0956
_refine_ls_wR_factor_ref 0.1036
_reflns_number_gt 2952
_reflns_number_total 3692
_reflns_threshold_expression >2sigma(I)
_cod_data_source_file ic049125lsi20040705_083426_1.cif
_cod_data_source_block 1-bipy-A
_cod_original_sg_symbol_H-M 'P 21/c'
_cod_database_code 4311566

loop_
_symmetry_equiv_pos_as_xyz
'x, y, z'
'-x, y+1/2, -z+1/2'
'-x, -y, -z'
'x, -y-1/2, z-1/2'

loop_
_atom_site_label
_atom_site_type_symbol
_atom_site_fract_x
_atom_site_fract_y
_atom_site_fract_z
_atom_site_U_iso_or_equiv
_atom_site_adp_type
_atom_site_occupancy
_atom_site_symmetry_multiplicity
_atom_site_calc_flag
_atom_site_refinement_flags
_atom_site_disorder_assembly
_atom_site_disorder_group
Si Si 0.83047(4) -0.08485(3) 0.24372(4) 0.01706(12) Uani 1 1 d . . .
F1 F 0.91503(9) -0.15212(6) 0.16225(9) 0.0215(2) Uani 1 1 d . . .
F2 F 0.70375(9) -0.15560(7) 0.22133(9) 0.0223(2) Uani 1 1 d . . .
F3 F 0.91024(9) -0.12634(7) 0.38467(9) 0.0229(2) Uani 1 1 d . . .
N1 N 0.96733(12) 0.00979(9) 0.24245(12) 0.0170(3) Uani 1 1 d . . .
N2 N 0.75965(12) -0.02596(9) 0.07281(12) 0.0171(3) Uani 1 1 d . . .
C1 C 0.74516(15) 0.00719(11) 0.32659(15) 0.0187(3) Uani 1 1 d . . .
C2 C 0.70400(15) 0.06490(12) 0.39214(15) 0.0193(3) Uani 1 1 d . . .
C3 C 0.65874(16) 0.13127(12) 0.47533(15) 0.0195(3) Uani 1 1 d . . .
C4 C 0.52613(17) 0.13465(13) 0.48169(16) 0.0244(4) Uani 1 1 d . . .
H4 H 0.4646 0.0943 0.4291 0.029 Uiso 1 1 calc R . .
C5 C 0.48306(18) 0.19710(14) 0.56502(17) 0.0292(4) Uani 1 1 d . . .
H5 H 0.3925 0.1991 0.5688 0.035 Uiso 1 1 calc R . .
C6 C 0.57257(18) 0.25641(13) 0.64244(16) 0.0271(4) Uani 1 1 d . . .
H6 H 0.5431 0.2992 0.6986 0.033 Uiso 1 1 calc R . .
C7 C 0.70494(19) 0.25290(13) 0.63746(17) 0.0277(4) Uani 1 1 d . . .
H7 H 0.7662 0.2928 0.6912 0.033 Uiso 1 1 calc R . .
C8 C 0.74849(18) 0.19110(12) 0.55399(17) 0.0247(4) Uani 1 1 d . . .
H8 H 0.8392 0.1895 0.5504 0.030 Uiso 1 1 calc R . .
C9 C 1.06776(16) 0.02545(12) 0.34342(16) 0.0220(3) Uani 1 1 d . . .
H9 H 1.0778 -0.0127 0.4185 0.026 Uiso 1 1 calc R . .
C10 C 1.15770(17) 0.09594(13) 0.34142(17) 0.0250(4) Uani 1 1 d . . .
H10 H 1.2276 0.1065 0.4148 0.030 Uiso 1 1 calc R . .
C11 C 1.14439(17) 0.15077(12) 0.23111(18) 0.0250(4) Uani 1 1 d . . .
H11 H 1.2058 0.1988 0.2275 0.030 Uiso 1 1 calc R . .
C12 C 1.04013(16) 0.13461(12) 0.12593(16) 0.0216(3) Uani 1 1 d . . .
H12 H 1.0290 0.1714 0.0494 0.026 Uiso 1 1 calc R . .
C13 C 0.95291(15) 0.06382(11) 0.13486(15) 0.0179(3) Uani 1 1 d . . .
C14 C 0.83410(15) 0.04102(11) 0.03500(15) 0.0177(3) Uani 1 1 d . . .
C15 C 0.79751(17) 0.08350(12) -0.08608(16) 0.0217(3) Uani 1 1 d . . .
H15 H 0.8511 0.1303 -0.1115 0.026 Uiso 1 1 calc R . .
C16 C 0.68100(17) 0.05614(13) -0.16906(16) 0.0253(4) Uani 1 1 d . . .
H16 H 0.6539 0.0839 -0.2525 0.030 Uiso 1 1 calc R . .
C17 C 0.60450(17) -0.01196(13) -0.12935(16) 0.0247(4) Uani 1 1 d . . .
H17 H 0.5238 -0.0307 -0.1846 0.030 Uiso 1 1 calc R . .
C18 C 0.64731(16) -0.05242(12) -0.00799(15) 0.0211(3) Uani 1 1 d . . .
H18 H 0.5959 -0.1000 0.0186 0.025 Uiso 1 1 calc R . .

loop_
_atom_site_aniso_label
_atom_site_aniso_U_11
_atom_site_aniso_U_22
_atom_site_aniso_U_33
_atom_site_aniso_U_23
_atom_site_aniso_U_13
_atom_site_aniso_U_12
Si 0.0180(2) 0.0179(2) 0.0157(2) 0.00042(16) 0.00472(17) 0.00064(17)
F1 0.0241(5) 0.0198(5) 0.0222(5) -0.0008(4) 0.0084(4) 0.0026(4)
F2 0.0227(5) 0.0213(5) 0.0241(5) 0.0004(4) 0.0079(4) -0.0025(4)
F3 0.0254(5) 0.0250(5) 0.0186(5) 0.0047(4) 0.0051(4) 0.0045(4)
N1 0.0157(6) 0.0204(7) 0.0153(6) -0.0011(5) 0.0041(5) 0.0023(5)
N2 0.0161(6) 0.0197(7) 0.0158(6) -0.0016(5) 0.0040(5) 0.0025(5)
C1 0.0165(7) 0.0229(9) 0.0160(7) 0.0025(6) 0.0024(6) -0.0011(6)
C2 0.0176(8) 0.0231(8) 0.0168(7) 0.0024(6) 0.0026(6) 0.0000(6)
C3 0.0232(8) 0.0198(8) 0.0156(7) 0.0021(6) 0.0042(6) 0.0027(6)
C4 0.0203(8) 0.0314(10) 0.0201(8) -0.0037(7) 0.0010(7) 0.0006(7)
C5 0.0240(9) 0.0378(11) 0.0260(9) -0.0052(8) 0.0058(7) 0.0082(8)
C6 0.0355(10) 0.0254(9) 0.0213(8) -0.0021(7) 0.0077(7) 0.0089(8)
C7 0.0363(10) 0.0203(9) 0.0273(9) -0.0034(7) 0.0087(8) -0.0044(7)
C8 0.0251(9) 0.0248(9) 0.0260(8) -0.0008(7) 0.0094(7) -0.0030(7)
C9 0.0184(8) 0.0292(9) 0.0182(7) -0.0031(7) 0.0035(6) 0.0014(7)
C10 0.0188(8) 0.0332(10) 0.0227(8) -0.0092(7) 0.0037(7) -0.0015(7)
C11 0.0218(8) 0.0217(9) 0.0338(9) -0.0076(7) 0.0108(7) -0.0035(7)
C12 0.0233(8) 0.0180(8) 0.0255(8) -0.0010(6) 0.0100(7) 0.0009(6)
C13 0.0188(8) 0.0178(8) 0.0183(7) -0.0014(6) 0.0064(6) 0.0035(6)
C14 0.0200(8) 0.0161(8) 0.0179(7) -0.0006(6) 0.0063(6) 0.0029(6)
C15 0.0268(8) 0.0197(8) 0.0195(7) 0.0023(6) 0.0070(7) 0.0043(7)
C16 0.0302(9) 0.0279(9) 0.0167(7) 0.0019(7) 0.0023(7) 0.0081(7)
C17 0.0209(8) 0.0322(10) 0.0191(8) -0.0034(7) 0.0000(7) 0.0041(7)
C18 0.0183(8) 0.0253(9) 0.0195(7) -0.0041(6) 0.0039(6) 0.0003(6)

loop_
_atom_type_symbol
_atom_type_description
_atom_type_scat_dispersion_real
_atom_type_scat_dispersion_imag
_atom_type_scat_source
C C 0.0033 0.0016 'International Tables Vol C Tables 4.2.6.8 and 6.1.1.4'
H H 0.0000 0.0000 'International Tables Vol C Tables 4.2.6.8 and 6.1.1.4'
F F 0.0171 0.0103 'International Tables Vol C Tables 4.2.6.8 and 6.1.1.4'
N N 0.0061 0.0033 'International Tables Vol C Tables 4.2.6.8 and 6.1.1.4'
Si Si 0.0817 0.0704 'International Tables Vol C Tables 4.2.6.8 and 6.1.1.4'

loop_
_geom_angle_atom_site_label_1
_geom_angle_atom_site_label_2
_geom_angle_atom_site_label_3
_geom_angle
_geom_angle_site_symmetry_1
_geom_angle_site_symmetry_3
_geom_angle_publ_flag
F2 Si F3 97.67(5) . . ?
F2 Si F1 93.20(5) . . ?
F3 Si F1 91.71(5) . . ?
F2 Si C1 93.73(6) . . ?
F3 Si C1 92.16(6) . . ?
F1 Si C1 171.54(6) . . ?
F2 Si N1 170.27(6) . . ?
F3 Si N1 92.06(5) . . ?
F1 Si N1 86.74(5) . . ?
C1 Si N1 85.61(6) . . ?
F2 Si N2 90.52(5) . . ?
F3 Si N2 171.47(6) . . ?
F1 Si N2 85.42(5) . . ?
C1 Si N2 89.68(6) . . ?
N1 Si N2 79.77(6) . . ?
C9 N1 C13 119.38(14) . . ?
C9 N1 Si 123.46(11) . . ?
C13 N1 Si 117.08(11) . . ?
C18 N2 C14 119.53(14) . . ?
C18 N2 Si 123.56(11) . . ?
C14 N2 Si 116.81(10) . . ?
C2 C1 Si 171.98(14) . . ?
C1 C2 C3 177.30(17) . . ?
C4 C3 C8 119.18(15) . . ?
C4 C3 C2 120.39(15) . . ?
C8 C3 C2 120.41(15) . . ?
C3 C4 C5 120.35(16) . . ?
C3 C4 H4 119.8 . . ?
C5 C4 H4 119.8 . . ?
C6 C5 C4 120.14(16) . . ?
C6 C5 H5 119.9 . . ?
C4 C5 H5 119.9 . . ?
C7 C6 C5 119.84(16) . . ?
C7 C6 H6 120.1 . . ?
C5 C6 H6 120.1 . . ?
C6 C7 C8 120.32(17) . . ?
C6 C7 H7 119.8 . . ?
C8 C7 H7 119.8 . . ?
C7 C8 C3 120.17(16) . . ?
C7 C8 H8 119.9 . . ?
C3 C8 H8 119.9 . . ?
N1 C9 C10 121.71(16) . . ?
N1 C9 H9 119.1 . . ?
C10 C9 H9 119.1 . . ?
C9 C10 C11 119.20(16) . . ?
C9 C10 H10 120.4 . . ?
C11 C10 H10 120.4 . . ?
C10 C11 C12 119.22(16) . . ?
C10 C11 H11 120.4 . . ?
C12 C11 H11 120.4 . . ?
C13 C12 C11 118.66(16) . . ?
C13 C12 H12 120.7 . . ?
C11 C12 H12 120.7 . . ?
N1 C13 C12 121.82(15) . . ?
N1 C13 C14 112.90(14) . . ?
C12 C13 C14 125.24(15) . . ?
N2 C14 C15 121.69(15) . . ?
N2 C14 C13 113.28(13) . . ?
C15 C14 C13 125.02(15) . . ?
C16 C15 C14 118.56(16) . . ?
C16 C15 H15 120.7 . . ?
C14 C15 H15 120.7 . . ?
C17 C16 C15 119.51(15) . . ?
C17 C16 H16 120.2 . . ?
C15 C16 H16 120.2 . . ?
C16 C17 C18 119.11(16) . . ?
C16 C17 H17 120.4 . . ?
C18 C17 H17 120.4 . . ?
N2 C18 C17 121.59(16) . . ?
N2 C18 H18 119.2 . . ?
C17 C18 H18 119.2 . . ?

loop_
_geom_bond_atom_site_label_1
_geom_bond_atom_site_label_2
_geom_bond_distance
_geom_bond_site_symmetry_2
_geom_bond_publ_flag
Si F2 1.6430(10) . ?
Si F3 1.6459(10) . ?
Si F1 1.6650(10) . ?
Si C1 1.9097(17) . ?
Si N1 1.9752(14) . ?
Si N2 1.9798(14) . ?
N1 C9 1.336(2) . ?
N1 C13 1.356(2) . ?
N2 C18 1.342(2) . ?
N2 C14 1.351(2) . ?
C1 C2 1.217(2) . ?
C2 C3 1.443(2) . ?
C3 C4 1.393(2) . ?
C3 C8 1.403(2) . ?
C4 C5 1.397(2) . ?
C4 H4 0.9500 . ?
C5 C6 1.391(3) . ?
C5 H5 0.9500 . ?
C6 C7 1.386(3) . ?
C6 H6 0.9500 . ?
C7 C8 1.394(2) . ?
C7 H7 0.9500 . ?
C8 H8 0.9500 . ?
C9 C10 1.386(2) . ?
C9 H9 0.9500 . ?
C10 C11 1.386(3) . ?
C10 H10 0.9500 . ?
C11 C12 1.389(3) . ?
C11 H11 0.9500 . ?
C12 C13 1.384(2) . ?
C12 H12 0.9500 . ?
C13 C14 1.474(2) . ?
C14 C15 1.389(2) . ?
C15 C16 1.387(2) . ?
C15 H15 0.9500 . ?
C16 C17 1.385(3) . ?
C16 H16 0.9500 . ?
C17 C18 1.386(2) . ?
C17 H17 0.9500 . ?
C18 H18 0.9500 . ?
